data_7057504
loop_
_publ_author_name
'Rossetti, Arianna'
'Landoni, Stefano'
'Meneghetti, Fiorella'
'Castellano, Carlo'
'Mori, Matteo'
'Colombo Dugoni, Greta'
'Sacchetti, Alessandro'

_publ_section_title
;
 Application of chiral bi- and tetra-dentate bispidine-derived ligands in
 the copper(ii)-catalyzed asymmetric Henry reaction
;
_journal_issue 14
_journal_name_full 'New Journal of Chemistry'
_journal_page_first 12072
_journal_paper_doi 10.1039/C8NJ01930D
_journal_volume 42
_journal_year 2018
_chemical_absolute_configuration rm
_chemical_formula_sum 'C35 H36 N2 O'
_chemical_formula_weight 500.66
_space_group_crystal_system orthorhombic
_space_group_IT_number 19
_space_group_name_Hall 'P 2ac 2ab'
_space_group_name_H-M_alt 'P 21 21 21'
_symmetry_space_group_name_Hall 'P 2ac 2ab'
_symmetry_space_group_name_H-M 'P 21 21 21'
_atom_sites_solution_hydrogens difmap
_audit_creation_method SHELXL-2017/1
_audit_update_record
;
2018-06-01 deposited with the CCDC.
2018-06-12 downloaded from the CCDC.
;
_cell_angle_alpha 90
_cell_angle_beta 90
_cell_angle_gamma 90
_cell_formula_units_Z 4
_cell_length_a 10.517(5)
_cell_length_b 11.646(5)
_cell_length_c 22.808(5)
_cell_measurement_reflns_used 4063
_cell_measurement_temperature 293(2)
_cell_measurement_theta_max 30
_cell_measurement_theta_min 2
_cell_volume 2793.5(19)
_computing_cell_refinement 'SAINT software'
_computing_data_collection 'Apex data collection software'
_computing_molecular_graphics 'Ortep-3 for Windows (Farrugia, 1997)'
_computing_publication_material 'WinGX publication routines (Farrugia, 1999)'
_computing_structure_refinement 'SHELXL-2017/1 (Sheldrick, 2017)'
_computing_structure_solution 'SIR-97 for Windows (Altomare, 1999)'
_diffrn_ambient_temperature 293(2)
_diffrn_detector_area_resol_mean 8.333
_diffrn_measured_fraction_theta_full 1.000
_diffrn_measured_fraction_theta_max 0.955
_diffrn_measurement_device_type 'Bruker APEX II CCD diffractometer'
_diffrn_measurement_method 'omega scan'
_diffrn_radiation_type MoK\a
_diffrn_radiation_wavelength 0.71073
_diffrn_reflns_av_R_equivalents 0.0266
_diffrn_reflns_av_unetI/netI 0.0233
_diffrn_reflns_Laue_measured_fraction_full 1.000
_diffrn_reflns_Laue_measured_fraction_max 0.955
_diffrn_reflns_limit_h_max 15
_diffrn_reflns_limit_h_min -15
_diffrn_reflns_limit_k_max 16
_diffrn_reflns_limit_k_min -16
_diffrn_reflns_limit_l_max 33
_diffrn_reflns_limit_l_min -33
_diffrn_reflns_number 30161
_diffrn_reflns_point_group_measured_fraction_full 1.000
_diffrn_reflns_point_group_measured_fraction_max 0.936
_diffrn_reflns_theta_full 25.242
_diffrn_reflns_theta_max 31.855
_diffrn_reflns_theta_min 1.786
_diffrn_source 'fine-focus sealed tube'
_exptl_absorpt_coefficient_mu 0.071
_exptl_absorpt_correction_T_max 1.000
_exptl_absorpt_correction_T_min 0.886
_exptl_absorpt_correction_type empirical
_exptl_absorpt_process_details SADABS
_exptl_crystal_colour white
_exptl_crystal_density_diffrn 1.190
_exptl_crystal_density_method 'not measured'
_exptl_crystal_description tabular
_exptl_crystal_F_000 1072
_exptl_crystal_size_max 0.63
_exptl_crystal_size_mid 0.32
_exptl_crystal_size_min 0.12
_refine_diff_density_max 0.249
_refine_diff_density_min -0.211
_refine_diff_density_rms 0.036
_refine_ls_abs_structure_details
;
 Flack x determined using 2623 quotients [(I+)-(I-)]/[(I+)+(I-)]
 (Parsons, Flack and Wagner, Acta Cryst. B69 (2013) 249-259).
;
_refine_ls_abs_structure_Flack -0.3(3)
_refine_ls_extinction_method none
_refine_ls_goodness_of_fit_ref 1.034
_refine_ls_hydrogen_treatment refall
_refine_ls_matrix_type full
_refine_ls_number_parameters 487
_refine_ls_number_reflns 8970
_refine_ls_number_restraints 0
_refine_ls_restrained_S_all 1.034
_refine_ls_R_factor_all 0.0645
_refine_ls_R_factor_gt 0.0471
_refine_ls_shift/su_max 0.000
_refine_ls_shift/su_mean 0.000
_refine_ls_structure_factor_coef Fsqd
_refine_ls_weighting_details 'w=1/[\s^2^(Fo^2^)+(0.0636P)^2^+0.2016P] where P=(Fo^2^+2Fc^2^)/3'
_refine_ls_weighting_scheme calc
_refine_ls_wR_factor_gt 0.1084
_refine_ls_wR_factor_ref 0.1190
_reflns_Friedel_coverage 0.766
_reflns_Friedel_fraction_full 1.000
_reflns_Friedel_fraction_max 0.912
_reflns_number_gt 7288
_reflns_number_total 8970
_reflns_threshold_expression 'I > 2\s(I)'
_cod_data_source_file c8nj01930d2.cif
_cod_data_source_block ls028_fio
_cod_depositor_comments 'Adding full bibliography for 7057503--7057505.cif.'
_cod_database_code 7057504
_shelx_shelxl_version_number 2017/1
_shelx_space_group_comment
;
The symmetry employed for this shelxl refinement is uniquely defined
by the following loop, which should always be used as a source of
symmetry information in preference to the above space-group names.
They are only intended as comments.
;

loop_
_space_group_symop_operation_xyz
'x, y, z'
'-x+1/2, -y, z+1/2'
'x+1/2, -y+1/2, -z'
'-x, y+1/2, -z+1/2'

loop_
_atom_site_label
_atom_site_type_symbol
_atom_site_fract_x
_atom_site_fract_y
_atom_site_fract_z
_atom_site_U_iso_or_equiv
_atom_site_adp_type
_atom_site_occupancy
_atom_site_site_symmetry_order
_atom_site_calc_flag
O1 O 0.33723(12) 0.00434(13) 0.46179(5) 0.0457(3) Uani 1 1 d
N2 N 0.15359(13) -0.19142(11) 0.35847(6) 0.0350(3) Uani 1 1 d
N1 N 0.35056(14) 0.03102(12) 0.30727(6) 0.0355(3) Uani 1 1 d
C30 C 0.13210(16) 0.11887(14) 0.41291(7) 0.0345(3) Uani 1 1 d
C5 C 0.39632(17) -0.08560(16) 0.31643(7) 0.0365(3) Uani 1 1 d
C4 C 0.21307(16) 0.03677(15) 0.31707(7) 0.0342(3) Uani 1 1 d
C16 C 0.4003(2) 0.07956(18) 0.25176(8) 0.0446(4) Uani 1 1 d
C8 C 0.06350(19) -0.28881(16) 0.35263(9) 0.0429(4) Uani 1 1 d
C3 C 0.09683(16) -0.09381(14) 0.38869(8) 0.0346(3) Uani 1 1 d
C2 C 0.18487(14) 0.01208(13) 0.38299(7) 0.0307(3) Uani 1 1 d
C7 C 0.27635(16) -0.22537(15) 0.38306(8) 0.0363(3) Uani 1 1 d
C6 C 0.37282(14) -0.12558(14) 0.38078(7) 0.0325(3) Uani 1 1 d
C10 C 0.1070(2) -0.36711(17) 0.30291(9) 0.0467(4) Uani 1 1 d
C18 C 0.37948(19) 0.00549(17) 0.19759(8) 0.0429(4) Uani 1 1 d
C1 C 0.30670(14) -0.02753(14) 0.41373(7) 0.0313(3) Uani 1 1 d
C25 C 0.5348(3) -0.2677(3) 0.42235(9) 0.0622(7) Uani 1 1 d
C24 C 0.49959(17) -0.15647(19) 0.40925(7) 0.0440(4) Uani 1 1 d
C31 C 0.2063(2) 0.21747(17) 0.41353(10) 0.0469(4) Uani 1 1 d
C34 C -0.0291(2) 0.2262(2) 0.46489(11) 0.0583(6) Uani 1 1 d
C29 C 0.58667(19) -0.0687(3) 0.41926(10) 0.0641(7) Uani 1 1 d
C32 C 0.1628(2) 0.31797(18) 0.43943(11) 0.0563(5) Uani 1 1 d
C11 C 0.1021(2) -0.4859(2) 0.30792(12) 0.0579(5) Uani 1 1 d
C12 C 0.1408(3) -0.5557(3) 0.26179(15) 0.0739(8) Uani 1 1 d
C33 C 0.0443(2) 0.3221(2) 0.46510(9) 0.0561(6) Uani 1 1 d
C35 C 0.01367(19) 0.12399(19) 0.43909(9) 0.0473(4) Uani 1 1 d
C23 C 0.4826(3) -0.0431(3) 0.16915(10) 0.0650(7) Uani 1 1 d
C20 C 0.2422(3) -0.0805(3) 0.12499(11) 0.0709(7) Uani 1 1 d
C9 C 0.0384(3) -0.3523(2) 0.41024(11) 0.0578(6) Uani 1 1 d
C19 C 0.2594(2) -0.0140(2) 0.17452(9) 0.0537(5) Uani 1 1 d
C28 C 0.7060(2) -0.0926(5) 0.44252(13) 0.0954(13) Uani 1 1 d
C26 C 0.6565(4) -0.2905(4) 0.44448(12) 0.0930(13) Uani 1 1 d
C17 C 0.3533(4) 0.2016(2) 0.24174(13) 0.0698(8) Uani 1 1 d
C15 C 0.1501(3) -0.3213(3) 0.25054(11) 0.0702(7) Uani 1 1 d
C14 C 0.1908(4) -0.3926(3) 0.20535(13) 0.0862(10) Uani 1 1 d
C21 C 0.3453(4) -0.1281(3) 0.09718(13) 0.0867(10) Uani 1 1 d
C13 C 0.1866(3) -0.5091(3) 0.21131(14) 0.0805(9) Uani 1 1 d
C22 C 0.4643(3) -0.1089(3) 0.11903(13) 0.0882(11) Uani 1 1 d
C27 C 0.7410(3) -0.2036(5) 0.45453(12) 0.1086(17) Uani 1 1 d
H3 H 0.271(2) -0.2514(18) 0.4235(10) 0.041(5) Uiso 1 1 d
H1 H 0.015(2) -0.0794(19) 0.3717(9) 0.040(5) Uiso 1 1 d
H8 H 0.487(2) -0.089(2) 0.3070(10) 0.047(6) Uiso 1 1 d
H10 H 0.184(2) 0.1124(19) 0.3076(9) 0.036(5) Uiso 1 1 d
H4 H 0.309(2) -0.290(2) 0.3590(9) 0.042(5) Uiso 1 1 d
H2 H 0.083(2) -0.1063(18) 0.4304(10) 0.041(5) Uiso 1 1 d
H9 H 0.357(2) -0.1415(19) 0.2902(10) 0.041(5) Uiso 1 1 d
H11 H 0.1680(19) -0.0175(17) 0.2920(9) 0.032(5) Uiso 1 1 d
H5 H -0.034(3) -0.400(3) 0.4064(12) 0.067(8) Uiso 1 1 d
H7 H 0.024(3) -0.302(2) 0.4417(13) 0.062(7) Uiso 1 1 d
H13 H -0.037(2) 0.060(2) 0.4412(10) 0.050(6) Uiso 1 1 d
H6 H 0.115(3) -0.404(2) 0.4218(12) 0.066(8) Uiso 1 1 d
H18 H -0.014(2) -0.2527(19) 0.3398(10) 0.045(6) Uiso 1 1 d
H14 H -0.116(3) 0.223(3) 0.4820(14) 0.091(10) Uiso 1 1 d
H12 H 0.490(3) 0.082(2) 0.2574(12) 0.058(7) Uiso 1 1 d
H17 H 0.289(3) 0.217(2) 0.3961(11) 0.061(7) Uiso 1 1 d
H16 H 0.217(3) 0.388(3) 0.4396(13) 0.071(8) Uiso 1 1 d
H33 H 0.016(3) 0.397(2) 0.4824(12) 0.061(7) Uiso 1 1 d
H30 H 0.212(3) -0.555(3) 0.1809(16) 0.091(10) Uiso 1 1 d
H29 H 0.220(3) -0.356(3) 0.1705(16) 0.082(9) Uiso 1 1 d
H22 H 0.564(3) -0.027(2) 0.1858(11) 0.058(7) Uiso 1 1 d
H19 H 0.393(3) 0.239(3) 0.2104(17) 0.094(11) Uiso 1 1 d
H21 H 0.368(3) 0.245(3) 0.2778(14) 0.073(9) Uiso 1 1 d
H26 H 0.184(3) 0.015(2) 0.1952(12) 0.059(7) Uiso 1 1 d
H281 H 0.146(3) -0.240(3) 0.2444(14) 0.082(10) Uiso 1 1 d
H27 H 0.082(3) -0.515(3) 0.3449(16) 0.089(10) Uiso 1 1 d
H339 H 0.767(5) -0.030(4) 0.4505(19) 0.126(14) Uiso 1 1 d
H25 H 0.154(4) -0.096(3) 0.1125(16) 0.095(11) Uiso 1 1 d
H32 H 0.558(4) 0.013(3) 0.4084(14) 0.086(10) Uiso 1 1 d
H24 H 0.334(3) -0.173(3) 0.0607(17) 0.090(10) Uiso 1 1 d
H23 H 0.537(5) -0.136(4) 0.099(2) 0.124(14) Uiso 1 1 d
H31 H 0.477(3) -0.329(2) 0.4159(12) 0.060(8) Uiso 1 1 d
H20 H 0.254(4) 0.200(3) 0.2276(14) 0.091(11) Uiso 1 1 d
H36 H 0.137(4) -0.640(3) 0.2672(17) 0.103(12) Uiso 1 1 d
H34 H 0.662(4) -0.364(3) 0.4499(17) 0.093(12) Uiso 1 1 d
H35 H 0.818(4) -0.225(4) 0.4708(16) 0.110(12) Uiso 1 1 d

loop_
_atom_site_aniso_label
_atom_site_aniso_U_11
_atom_site_aniso_U_22
_atom_site_aniso_U_33
_atom_site_aniso_U_23
_atom_site_aniso_U_13
_atom_site_aniso_U_12
O1 0.0439(6) 0.0578(8) 0.0352(6) -0.0153(6) -0.0052(5) 0.0033(6)
N2 0.0346(6) 0.0307(6) 0.0396(7) -0.0042(5) -0.0054(6) -0.0013(5)
N1 0.0364(6) 0.0390(7) 0.0311(6) -0.0021(5) 0.0055(5) -0.0017(5)
C30 0.0345(8) 0.0364(8) 0.0324(7) -0.0052(6) 0.0015(6) 0.0042(6)
C5 0.0357(8) 0.0452(9) 0.0286(7) -0.0049(7) 0.0028(6) 0.0049(7)
C4 0.0365(8) 0.0353(8) 0.0307(7) -0.0022(6) 0.0008(6) 0.0022(6)
C16 0.0473(10) 0.0488(10) 0.0377(9) 0.0002(8) 0.0083(7) -0.0068(8)
C8 0.0422(9) 0.0368(9) 0.0497(10) -0.0065(8) -0.0030(8) -0.0055(7)
C3 0.0301(7) 0.0353(8) 0.0384(8) -0.0034(7) -0.0002(6) -0.0016(6)
C2 0.0295(7) 0.0321(7) 0.0306(7) -0.0057(6) 0.0014(5) 0.0005(5)
C7 0.0403(8) 0.0338(8) 0.0349(8) -0.0004(7) -0.0030(7) 0.0040(6)
C6 0.0301(7) 0.0392(8) 0.0281(7) -0.0044(6) -0.0008(5) 0.0050(6)
C10 0.0481(10) 0.0441(9) 0.0479(10) -0.0099(8) -0.0087(8) -0.0061(8)
C18 0.0529(10) 0.0464(9) 0.0295(7) 0.0048(7) 0.0068(7) 0.0094(8)
C1 0.0274(6) 0.0357(7) 0.0308(7) -0.0046(6) 0.0030(5) -0.0029(6)
C25 0.0638(14) 0.0859(18) 0.0369(10) -0.0092(10) -0.0070(9) 0.0374(13)
C24 0.0337(8) 0.0722(12) 0.0260(7) -0.0075(8) -0.0001(6) 0.0140(8)
C31 0.0456(10) 0.0381(9) 0.0571(11) -0.0110(8) 0.0065(9) 0.0008(8)
C34 0.0524(12) 0.0681(14) 0.0545(12) -0.0052(10) 0.0141(10) 0.0218(11)
C29 0.0310(9) 0.111(2) 0.0508(12) -0.0059(13) -0.0003(8) -0.0077(11)
C32 0.0684(13) 0.0378(9) 0.0626(13) -0.0125(9) -0.0042(11) 0.0071(10)
C11 0.0599(12) 0.0462(11) 0.0676(14) -0.0115(10) -0.0018(11) 0.0002(10)
C12 0.0740(17) 0.0586(14) 0.089(2) -0.0301(14) -0.0047(15) 0.0074(12)
C33 0.0732(14) 0.0513(11) 0.0437(10) -0.0117(9) -0.0028(10) 0.0270(10)
C35 0.0409(9) 0.0500(11) 0.0509(10) -0.0039(8) 0.0101(8) 0.0044(8)
C23 0.0582(13) 0.0910(18) 0.0457(11) 0.0001(11) 0.0073(10) 0.0278(13)
C20 0.0773(16) 0.0882(19) 0.0472(12) -0.0149(12) -0.0097(11) 0.0127(15)
C9 0.0683(15) 0.0480(11) 0.0571(12) -0.0068(10) 0.0130(11) -0.0204(11)
C19 0.0545(11) 0.0663(13) 0.0403(9) -0.0046(9) 0.0008(8) 0.0127(10)
C28 0.0301(10) 0.199(4) 0.0576(15) -0.008(2) -0.0033(10) -0.0068(18)
C26 0.085(2) 0.150(3) 0.0447(13) -0.0041(16) -0.0080(13) 0.075(2)
C17 0.109(2) 0.0411(11) 0.0592(14) 0.0047(10) 0.0242(15) -0.0078(13)
C15 0.102(2) 0.0617(15) 0.0471(12) -0.0091(11) -0.0068(13) -0.0183(14)
C14 0.105(2) 0.106(2) 0.0481(13) -0.0201(15) 0.0024(14) -0.024(2)
C21 0.104(2) 0.105(2) 0.0507(13) -0.0315(15) -0.0086(14) 0.037(2)
C13 0.0759(18) 0.091(2) 0.0747(18) -0.0445(17) -0.0062(14) 0.0002(15)
C22 0.091(2) 0.118(3) 0.0558(14) -0.0214(15) 0.0098(14) 0.053(2)
C27 0.0403(13) 0.240(5) 0.0457(13) -0.007(2) -0.0054(11) 0.050(2)

loop_
_atom_type_symbol
_atom_type_description
_atom_type_scat_dispersion_real
_atom_type_scat_dispersion_imag
_atom_type_scat_source
C C 0.0033 0.0016 'International Tables Vol C Tables 4.2.6.8 and 6.1.1.4'
H H 0.0000 0.0000 'International Tables Vol C Tables 4.2.6.8 and 6.1.1.4'
N N 0.0061 0.0033 'International Tables Vol C Tables 4.2.6.8 and 6.1.1.4'
O O 0.0106 0.0060 'International Tables Vol C Tables 4.2.6.8 and 6.1.1.4'

loop_
_geom_angle_atom_site_label_1
_geom_angle_atom_site_label_2
_geom_angle_atom_site_label_3
_geom_angle
C3 N2 C7 113.03(13)
C3 N2 C8 112.16(14)
C7 N2 C8 113.05(14)
C5 N1 C4 110.31(14)
C5 N1 C16 111.21(14)
C4 N1 C16 117.49(14)
C35 C30 C31 117.79(17)
C35 C30 C2 123.84(16)
C31 C30 C2 118.37(15)
N1 C5 C6 111.18(13)
N1 C4 C2 109.06(13)
N1 C16 C17 111.69(17)
N1 C16 C18 115.23(16)
C17 C16 C18 111.12(19)
N2 C8 C10 109.41(16)
N2 C8 C9 113.73(16)
C10 C8 C9 113.63(17)
N2 C3 C2 109.68(13)
C30 C2 C1 110.22(12)
C30 C2 C3 113.27(13)
C1 C2 C3 102.83(13)
C30 C2 C4 110.53(13)
C1 C2 C4 109.74(12)
C3 C2 C4 109.99(13)
N2 C7 C6 111.33(13)
C24 C6 C1 111.29(13)
C24 C6 C7 112.48(15)
C1 C6 C7 104.24(13)
C24 C6 C5 109.41(13)
C1 C6 C5 108.11(13)
C7 C6 C5 111.15(14)
C15 C10 C11 117.8(2)
C15 C10 C8 120.6(2)
C11 C10 C8 121.5(2)
C23 C18 C19 117.9(2)
C23 C18 C16 119.9(2)
C19 C18 C16 122.12(17)
O1 C1 C2 123.25(14)
O1 C1 C6 123.79(15)
C2 C1 C6 112.28(12)
C24 C25 C26 120.1(4)
C25 C24 C29 118.5(2)
C25 C24 C6 123.2(2)
C29 C24 C6 118.2(2)
C30 C31 C32 121.1(2)
C33 C34 C35 121.2(2)
C28 C29 C24 120.7(3)
C33 C32 C31 120.6(2)
C10 C11 C12 120.6(3)
C13 C12 C11 120.7(3)
C34 C33 C32 118.93(19)
C30 C35 C34 120.5(2)
C18 C23 C22 120.2(3)
C21 C20 C19 120.1(3)
C20 C19 C18 121.4(2)
C27 C28 C29 120.4(4)
C27 C26 C25 120.9(4)
C10 C15 C14 120.6(3)
C13 C14 C15 120.7(3)
C22 C21 C20 119.3(3)
C12 C13 C14 119.5(3)
C21 C22 C23 121.1(2)
C26 C27 C28 119.4(3)

loop_
_geom_bond_atom_site_label_1
_geom_bond_atom_site_label_2
_geom_bond_distance
O1 C1 1.201(2)
N2 C3 1.457(2)
N2 C7 1.462(2)
N2 C8 1.484(2)
N1 C5 1.456(2)
N1 C4 1.465(2)
N1 C16 1.482(2)
C30 C35 1.383(3)
C30 C31 1.388(3)
C30 C2 1.523(2)
C5 C6 1.559(2)
C4 C2 1.559(2)
C16 C17 1.522(3)
C16 C18 1.523(3)
C8 C10 1.525(3)
C8 C9 1.531(3)
C3 C2 1.548(2)
C2 C1 1.532(2)
C7 C6 1.544(2)
C6 C24 1.526(2)
C6 C1 1.534(2)
C10 C15 1.384(4)
C10 C11 1.389(3)
C18 C23 1.385(3)
C18 C19 1.387(3)
C25 C24 1.380(4)
C25 C26 1.401(4)
C24 C29 1.391(3)
C31 C32 1.389(3)
C34 C33 1.358(4)
C34 C35 1.402(3)
C29 C28 1.391(4)
C32 C33 1.378(4)
C11 C12 1.391(4)
C12 C13 1.360(5)
C23 C22 1.389(4)
C20 C21 1.372(4)
C20 C19 1.382(3)
C28 C27 1.372(7)
C26 C27 1.366(7)
C15 C14 1.391(4)
C14 C13 1.364(5)
C21 C22 1.366(5)
